data_1540680
loop_
_publ_author_name
'Vallejo, Julia'
'Fortea-P\'erez, Francisco R.'
'Pardo, Emilio'
'Benmansour, Samia'
'Castro, Isabel'
'Krzystek, J.'
'Armentano, Donatella'
'Cano, Joan'

_publ_section_title
;
 Guest-dependent single-ion magnet behaviour in a cobalt(ii)
 metal--organic framework
;
_journal_issue 3
_journal_name_full 'Chem. Sci.'
_journal_page_first 2286
_journal_paper_doi 10.1039/C5SC04461H
_journal_volume 7
_journal_year 2016
_chemical_formula_sum 'C84 H52 Cl14 Co N6 S2'
_chemical_formula_weight 1764.66
_chemical_name_systematic
;
 ?
;
_space_group_crystal_system triclinic
_space_group_IT_number 2
_space_group_name_Hall '-P 1'
_space_group_name_H-M_alt 'P -1'
_symmetry_space_group_name_Hall '-P 1'
_symmetry_space_group_name_H-M 'P -1'
_atom_sites_solution_hydrogens geom
_audit_creation_method SHELXL-2013
_audit_update_record
;
2015-07-30 deposited with the CCDC.
2015-12-10 downloaded from the CCDC.
;
_cell_angle_alpha 99.319(5)
_cell_angle_beta 100.076(5)
_cell_angle_gamma 107.842(5)
_cell_formula_units_Z 2
_cell_length_a 13.593(5)
_cell_length_b 17.194(5)
_cell_length_c 18.450(5)
_cell_measurement_reflns_used 9852
_cell_measurement_temperature 100(2)
_cell_measurement_theta_max 20.74
_cell_measurement_theta_min 2.30
_cell_volume 3933(2)
_computing_cell_refinement 'Bruker SAINT'
_computing_data_collection 'Bruker APEX2'
_computing_data_reduction 'Bruker SAINT'
_computing_molecular_graphics CrystalMaker
_computing_publication_material 'Bruker SHELXTL'
_computing_structure_refinement 'SHELXL-2013 (Sheldrick, 2013)'
_computing_structure_solution 'SHELXS-97 (Sheldrick, 2008)'
_diffrn_ambient_temperature 100(2)
_diffrn_measured_fraction_theta_full 0.580
_diffrn_measured_fraction_theta_max 0.986
_diffrn_measurement_device_type 'Bruker APEX-II CCD'
_diffrn_measurement_method '\w scans'
_diffrn_radiation_source 'fine-focus sealed tube'
_diffrn_radiation_type MoK\a
_diffrn_radiation_wavelength 0.71073
_diffrn_reflns_av_R_equivalents 0.0814
_diffrn_reflns_av_unetI/netI 0.0731
_diffrn_reflns_laue_measured_fraction_full 0.580
_diffrn_reflns_laue_measured_fraction_max 0.986
_diffrn_reflns_limit_h_max 13
_diffrn_reflns_limit_h_min -13
_diffrn_reflns_limit_k_max 17
_diffrn_reflns_limit_k_min -17
_diffrn_reflns_limit_l_max 18
_diffrn_reflns_limit_l_min -18
_diffrn_reflns_number 59588
_diffrn_reflns_point_group_measured_fraction_full 0.580
_diffrn_reflns_point_group_measured_fraction_max 0.986
_diffrn_reflns_theta_full 25.242
_diffrn_reflns_theta_max 20.925
_diffrn_reflns_theta_min 1.152
_exptl_absorpt_coefficient_mu 0.797
_exptl_absorpt_correction_T_max 0.890
_exptl_absorpt_correction_T_min 0.843
_exptl_absorpt_correction_type multi-scan
_exptl_absorpt_process_details sadabs
_exptl_crystal_colour orange
_exptl_crystal_density_diffrn 1.490
_exptl_crystal_description cubic/prism
_exptl_crystal_F_000 1790
_exptl_crystal_preparation 'Magnetic properties'
_exptl_crystal_recrystallization_method 'Re-crystallisation from solvent: dichlorobenzene/methanol solution  4:1'
_exptl_crystal_size_max 0.20
_exptl_crystal_size_mid 0.18
_exptl_crystal_size_min 0.16
_platon_squeeze_details
;
;
_refine_diff_density_max 1.669
_refine_diff_density_min -0.600
_refine_diff_density_rms 0.139
_refine_ls_extinction_method none
_refine_ls_goodness_of_fit_ref 1.483
_refine_ls_hydrogen_treatment constr
_refine_ls_matrix_type full
_refine_ls_number_parameters 386
_refine_ls_number_reflns 8262
_refine_ls_number_restraints 0
_refine_ls_restrained_S_all 1.483
_refine_ls_R_factor_all 0.1824
_refine_ls_R_factor_gt 0.1485
_refine_ls_shift/su_max 0.000
_refine_ls_shift/su_mean 0.000
_refine_ls_structure_factor_coef Fsqd
_refine_ls_weighting_details 'w=1/[\s^2^(Fo^2^)+(0.2000P)^2^] where P=(Fo^2^+2Fc^2^)/3'
_refine_ls_weighting_scheme calc
_refine_ls_wR_factor_gt 0.3876
_refine_ls_wR_factor_ref 0.4104
_reflns_Friedel_coverage 0.000
_reflns_number_gt 5317
_reflns_number_total 8262
_reflns_threshold_expression 'I > 2\s(I)'
_cod_data_source_file c5sc04461h2.cif
_cod_data_source_block 1@DCB_SQ
_cod_depositor_comments 'Adding full bibliography for 1540680--1540686.cif.'
_cod_database_code 1540680
_shelx_space_group_comment
;
The symmetry employed for this shelxl refinement is uniquely defined
by the following loop, which should always be used as a source of
symmetry information in preference to the above space-group names.
They are only intended as comments.
;
_shelxl_version_number 2013-4

loop_
_space_group_symop_operation_xyz
'x, y, z'
'-x, -y, -z'

loop_
_atom_site_label
_atom_site_type_symbol
_atom_site_fract_x
_atom_site_fract_y
_atom_site_fract_z
_atom_site_U_iso_or_equiv
_atom_site_adp_type
_atom_site_occupancy
_atom_site_site_symmetry_order
_atom_site_calc_flag
_atom_site_refinement_flags_posn
_atom_site_refinement_flags_adp
_atom_site_refinement_flags_occupancy
Co1 Co 1.0000 0.0000 0.0000 0.0294(6) Uani 1 2 d S . P
Co2 Co 0.0000 0.5000 0.5000 0.0272(6) Uani 1 2 d S . P
N1S N 0.9000(8) -0.1191(5) 0.0023(4) 0.069(3) Uani 1 1 d . . .
C1S C 0.8277(9) -0.1792(8) -0.0023(6) 0.059(3) Uiso 1 1 d . . .
N1 N 0.8979(4) 0.0560(3) 0.0558(3) 0.0115(14) Uiso 1 1 d . . .
N2S N 0.0986(6) 0.6205(5) 0.4946(4) 0.037(2) Uani 1 1 d . . .
N2 N 0.1096(4) 0.4452(4) 0.4445(3) 0.0139(15) Uiso 1 1 d . . .
C2S C 0.1548(6) 0.6911(7) 0.5089(5) 0.038(2) Uani 1 1 d . . .
S1 S 0.7171(3) -0.2526(2) -0.0102(3) 0.1197(18) Uani 1 1 d . . .
S2 S 0.2237(3) 0.78543(19) 0.5256(2) 0.0785(11) Uani 1 1 d . . .
N3 N 0.0978(6) 0.5060(5) 0.6078(5) 0.044(2) Uani 1 1 d . . .
N4 N 0.8905(6) -0.0075(5) -0.1104(4) 0.039(2) Uani 1 1 d . . .
C1 C 0.8730(10) 0.1239(6) 0.0364(6) 0.069(3) Uani 1 1 d . . .
H1A H 0.8981 0.1460 -0.0036 0.083 Uiso 1 1 calc R U .
C2 C 0.8171(7) 0.1573(6) 0.0712(5) 0.040(2) Uiso 1 1 d . . .
H2A H 0.8111 0.2085 0.0618 0.048 Uiso 1 1 calc R U .
C3 C 0.8561(9) 0.0307(10) 0.1076(7) 0.099(5) Uani 1 1 d . . .
H3A H 0.8722 -0.0140 0.1251 0.119 Uiso 1 1 calc R U .
C4 C 0.7912(7) 0.0618(7) 0.1397(5) 0.057(3) Uani 1 1 d . . .
H4A H 0.7623 0.0380 0.1776 0.068 Uiso 1 1 calc R U .
C5 C 0.7673(5) 0.1231(4) 0.1201(4) 0.0095(17) Uiso 1 1 d . . .
C6 C 0.7009(8) 0.1641(5) 0.1594(6) 0.044(3) Uani 1 1 d . . .
C7 C 0.6426(6) 0.1889(6) 0.1855(5) 0.028(2) Uani 1 1 d . . .
C8 C 0.5744(5) 0.2236(4) 0.2219(3) 0.064(3) Uiso 1 1 d G . .
C9 C 0.5717(5) 0.2191(5) 0.2962(3) 0.072(4) Uani 1 1 d G . .
H9A H 0.6158 0.1947 0.3231 0.087 Uiso 1 1 calc R U .
C10 C 0.5044(5) 0.2504(4) 0.3309(3) 0.054(3) Uiso 1 1 d G . .
H10A H 0.5026 0.2474 0.3816 0.064 Uiso 1 1 calc R U .
C11 C 0.4399(5) 0.2862(4) 0.2914(4) 0.066(4) Uani 1 1 d G . .
C12 C 0.4426(5) 0.2907(4) 0.2172(4) 0.063(3) Uani 1 1 d G . .
H12A H 0.3984 0.3152 0.1902 0.075 Uiso 1 1 calc R U .
C13 C 0.5098(5) 0.2594(4) 0.1825(3) 0.043(2) Uiso 1 1 d G . .
H13A H 0.5117 0.2624 0.1317 0.051 Uiso 1 1 calc R U .
C14 C 0.3740(10) 0.3231(8) 0.3291(7) 0.064(4) Uiso 1 1 d . . .
C15 C 0.3217(12) 0.3442(11) 0.3531(7) 0.110(5) Uani 1 1 d . . .
C16 C 0.2384(5) 0.3788(4) 0.3845(4) 0.0060(16) Uiso 1 1 d . . .
C17 C 0.1922(9) 0.3426(9) 0.4419(6) 0.086(4) Uani 1 1 d . . .
H17A H 0.2124 0.3001 0.4608 0.103 Uiso 1 1 calc R U .
C18 C 0.1173(8) 0.3720(7) 0.4686(5) 0.054(3) Uani 1 1 d . . .
H18A H 0.0753 0.3458 0.4998 0.065 Uiso 1 1 calc R U .
C19 C 0.1551(7) 0.4755(6) 0.3997(5) 0.046(3) Uani 1 1 d . . .
H19A H 0.1442 0.5232 0.3850 0.056 Uiso 1 1 calc R U .
C20 C 0.2209(7) 0.4420(6) 0.3704(7) 0.067(4) Uani 1 1 d . . .
H20A H 0.2565 0.4687 0.3363 0.080 Uiso 1 1 calc R U .
C21 C 0.2016(8) 0.5540(6) 0.6291(6) 0.055(3) Uani 1 1 d . . .
H21A H 0.2304 0.5914 0.5993 0.066 Uiso 1 1 calc R U .
C22 C 0.2655(8) 0.5497(6) 0.6925(5) 0.055(3) Uani 1 1 d . . .
H22A H 0.3390 0.5819 0.7030 0.066 Uiso 1 1 calc R U .
C23 C 0.2324(8) 0.5026(6) 0.7427(6) 0.050(3) Uiso 1 1 d . . .
C24 C 0.1327(7) 0.4587(6) 0.7255(5) 0.047(3) Uani 1 1 d . . .
H24A H 0.1002 0.4286 0.7590 0.057 Uiso 1 1 calc R U .
C25 C 0.0724(8) 0.4579(6) 0.6520(6) 0.050(3) Uani 1 1 d . . .
H25A H 0.0043 0.4153 0.6345 0.060 Uiso 1 1 calc R U .
C26 C 0.3102(10) 0.5068(6) 0.8081(8) 0.070(4) Uani 1 1 d . . .
C27 C 0.3635(8) 0.5033(7) 0.8695(7) 0.068(3) Uani 1 1 d . . .
C28 C 0.4320(10) 0.5010(7) 0.9340(5) 0.056(3) Uani 1 1 d . . .
C29 C 0.5394(10) 0.5479(7) 0.9597(7) 0.079(4) Uani 1 1 d . . .
H29A H 0.5689 0.5843 0.9295 0.095 Uiso 1 1 calc R U .
C30 C 0.3958(8) 0.4521(8) 0.9798(8) 0.081(4) Uani 1 1 d . . .
H30A H 0.3229 0.4176 0.9681 0.097 Uiso 1 1 calc R U .
C31 C 0.7978(13) -0.0605(9) -0.1332(10) 0.098(5) Uani 1 1 d . . .
H31A H 0.7768 -0.1012 -0.1045 0.118 Uiso 1 1 calc R U .
C32 C 0.7257(9) -0.0638(7) -0.1955(6) 0.059(3) Uani 1 1 d . . .
H32A H 0.6543 -0.1010 -0.2058 0.071 Uiso 1 1 calc R U .
C33 C 0.7557(10) -0.0146(8) -0.2421(6) 0.063(3) Uani 1 1 d . . .
C34 C 0.8578(8) 0.0478(6) -0.2187(7) 0.059(3) Uani 1 1 d . . .
H34A H 0.8784 0.0868 -0.2490 0.071 Uiso 1 1 calc R U .
C35 C 0.9265(7) 0.0533(6) -0.1545(5) 0.045(3) Uani 1 1 d . . .
H35A H 0.9954 0.0951 -0.1388 0.054 Uiso 1 1 calc R U .
C36 C 0.6843(9) -0.0135(7) -0.3085(7) 0.065(3) Uiso 1 1 d . . .
C37 C 0.6273(8) -0.0014(7) -0.3581(7) 0.087(5) Uani 1 1 d . . .
C38 C 0.5616(8) -0.0038(7) -0.4320(7) 0.066(4) Uani 1 1 d . . .
C39 C 0.4739(9) -0.0681(9) -0.4652(7) 0.084(4) Uani 1 1 d . . .
H39A H 0.4522 -0.1147 -0.4429 0.101 Uiso 1 1 calc R U .
C40 C 0.4105(9) -0.0659(7) -0.5375(6) 0.064(3) Uiso 1 1 d . . .
H40A H 0.3494 -0.1131 -0.5637 0.077 Uiso 1 1 calc R U .

loop_
_atom_site_aniso_label
_atom_site_aniso_U_11
_atom_site_aniso_U_22
_atom_site_aniso_U_33
_atom_site_aniso_U_23
_atom_site_aniso_U_13
_atom_site_aniso_U_12
Co1 0.0268(10) 0.0320(11) 0.0248(11) -0.0012(8) 0.0001(7) 0.0112(8)
Co2 0.0306(10) 0.0289(11) 0.0164(10) 0.0063(7) 0.0016(7) 0.0038(8)
N1S 0.114(8) 0.033(5) 0.042(6) -0.008(4) -0.021(5) 0.029(6)
N2S 0.031(4) 0.071(6) 0.024(4) 0.028(4) 0.013(4) 0.023(5)
C2S 0.012(5) 0.060(7) 0.024(6) 0.006(5) 0.004(4) -0.010(5)
S1 0.100(3) 0.081(3) 0.131(4) 0.066(3) -0.024(2) -0.027(2)
S2 0.089(2) 0.0507(19) 0.088(3) 0.0231(17) 0.0151(19) 0.0128(17)
N3 0.040(5) 0.029(5) 0.072(6) 0.022(5) 0.028(4) 0.012(4)
N4 0.041(5) 0.035(5) 0.025(4) 0.017(4) -0.014(4) 0.001(4)
C1 0.112(10) 0.044(7) 0.034(6) 0.015(5) 0.013(6) 0.001(7)
C3 0.060(8) 0.177(15) 0.079(10) -0.002(9) 0.025(7) 0.080(9)
C4 0.044(6) 0.086(8) 0.019(6) 0.010(5) -0.020(5) 0.008(6)
C6 0.035(6) 0.013(5) 0.060(7) 0.008(5) -0.012(5) -0.011(5)
C7 0.007(5) 0.049(6) 0.021(5) 0.027(4) -0.003(4) -0.007(4)
C9 0.047(7) 0.117(10) 0.046(7) -0.012(7) 0.026(6) 0.025(7)
C11 0.070(8) 0.035(6) 0.136(12) 0.057(7) 0.054(8) 0.040(6)
C12 0.118(9) 0.034(6) 0.041(7) 0.024(5) -0.012(6) 0.040(6)
C15 0.095(11) 0.170(16) 0.045(9) 0.036(9) -0.036(8) 0.044(11)
C17 0.090(9) 0.176(14) 0.025(6) 0.036(8) 0.003(6) 0.091(10)
C18 0.073(7) 0.081(8) 0.018(5) 0.002(5) 0.000(5) 0.055(6)
C19 0.046(6) 0.029(5) 0.050(7) 0.025(5) -0.011(5) -0.002(5)
C20 0.026(6) 0.040(7) 0.110(10) -0.037(6) 0.038(6) -0.006(5)
C21 0.057(7) 0.036(6) 0.056(8) 0.005(5) 0.031(6) -0.016(6)
C22 0.059(7) 0.053(7) 0.034(6) 0.022(5) -0.019(5) 0.004(5)
C24 0.048(6) 0.045(6) 0.022(6) 0.002(5) -0.002(5) -0.013(5)
C25 0.051(6) 0.035(6) 0.055(7) -0.007(6) -0.016(6) 0.029(5)
C26 0.085(9) 0.027(6) 0.105(11) 0.025(6) 0.022(8) 0.027(6)
C27 0.040(6) 0.088(9) 0.067(9) 0.013(7) -0.018(6) 0.030(6)
C28 0.097(10) 0.040(6) 0.018(6) 0.011(5) 0.015(7) 0.005(6)
C29 0.062(8) 0.080(9) 0.054(8) 0.046(7) -0.025(7) -0.029(7)
C30 0.022(6) 0.085(10) 0.100(11) -0.033(9) -0.008(8) 0.010(6)
C31 0.100(12) 0.073(10) 0.149(16) 0.060(10) 0.058(12) 0.035(10)
C32 0.062(7) 0.054(7) 0.042(7) 0.005(6) -0.022(6) 0.013(6)
C33 0.087(9) 0.096(9) 0.052(8) 0.040(7) 0.031(7) 0.075(8)
C34 0.030(6) 0.040(6) 0.100(10) 0.009(6) 0.020(7) 0.002(5)
C35 0.026(5) 0.086(8) 0.017(5) 0.024(5) -0.012(5) 0.013(5)
C37 0.049(7) 0.071(9) 0.103(10) 0.062(8) -0.026(7) -0.029(6)
C38 0.030(6) 0.067(8) 0.091(9) 0.059(7) -0.024(6) 0.001(6)
C39 0.060(8) 0.103(10) 0.068(8) 0.049(8) -0.017(7) 0.003(8)

loop_
_atom_type_symbol
_atom_type_description
_atom_type_scat_dispersion_real
_atom_type_scat_dispersion_imag
_atom_type_scat_source
C C 0.0033 0.0016 'International Tables Vol C Tables 4.2.6.8 and 6.1.1.4'
H H 0.0000 0.0000 'International Tables Vol C Tables 4.2.6.8 and 6.1.1.4'
N N 0.0061 0.0033 'International Tables Vol C Tables 4.2.6.8 and 6.1.1.4'
S S 0.1246 0.1234 'International Tables Vol C Tables 4.2.6.8 and 6.1.1.4'
Cl Cl 0.1484 0.1585 'International Tables Vol C Tables 4.2.6.8 and 6.1.1.4'
Co Co 0.3494 0.9721 'International Tables Vol C Tables 4.2.6.8 and 6.1.1.4'

loop_
_geom_angle_atom_site_label_1
_geom_angle_atom_site_label_2
_geom_angle_atom_site_label_3
_geom_angle
_geom_angle_site_symmetry_1
_geom_angle_site_symmetry_3
N1S Co1 N1S 180.0(3) . 2_755
N1S Co1 N1 89.0(3) . .
N1S Co1 N1 91.0(3) 2_755 .
N1S Co1 N1 91.0(3) . 2_755
N1S Co1 N1 89.0(3) 2_755 2_755
N1 Co1 N1 180.0 . 2_755
N1S Co1 N4 90.8(3) . 2_755
N1S Co1 N4 89.2(3) 2_755 2_755
N1 Co1 N4 93.9(2) . 2_755
N1 Co1 N4 86.1(2) 2_755 2_755
N1S Co1 N4 89.2(3) . .
N1S Co1 N4 90.8(3) 2_755 .
N1 Co1 N4 86.1(2) . .
N1 Co1 N4 93.9(2) 2_755 .
N4 Co1 N4 180.0(2) 2_755 .
N2S Co2 N2S 180.0 . 2_566
N2S Co2 N3 92.5(3) . .
N2S Co2 N3 87.5(3) 2_566 .
N2S Co2 N3 87.5(3) . 2_566
N2S Co2 N3 92.5(3) 2_566 2_566
N3 Co2 N3 180.0 . 2_566
N2S Co2 N2 92.2(2) . 2_566
N2S Co2 N2 87.8(2) 2_566 2_566
N3 Co2 N2 92.6(2) . 2_566
N3 Co2 N2 87.4(2) 2_566 2_566
N2S Co2 N2 87.8(2) . .
N2S Co2 N2 92.2(2) 2_566 .
N3 Co2 N2 87.4(2) . .
N3 Co2 N2 92.6(2) 2_566 .
N2 Co2 N2 180.0 2_566 .
C1S N1S Co1 165.7(9) . .
N1S C1S S1 171.0(10) . .
C3 N1 C1 112.9(9) . .
C3 N1 Co1 124.7(7) . .
C1 N1 Co1 122.5(6) . .
C2S N2S Co2 164.8(7) . .
C19 N2 C18 124.4(7) . .
C19 N2 Co2 123.0(6) . .
C18 N2 Co2 112.6(5) . .
N2S C2S S2 176.8(9) . .
C25 N3 C21 111.9(9) . .
C25 N3 Co2 126.0(7) . .
C21 N3 Co2 121.2(7) . .
C31 N4 C35 118.9(9) . .
C31 N4 Co1 122.2(8) . .
C35 N4 Co1 118.9(5) . .
C2 C1 N1 121.4(9) . .
C1 C2 C5 122.6(9) . .
N1 C3 C4 125.3(13) . .
C5 C4 C3 121.1(11) . .
C4 C5 C2 116.0(8) . .
C4 C5 C6 122.4(7) . .
C2 C5 C6 120.8(7) . .
C7 C6 C5 173.7(9) . .
C6 C7 C8 176.6(9) . .
C9 C8 C13 120.0 . .
C9 C8 C7 119.7(5) . .
C13 C8 C7 120.3(5) . .
C10 C9 C8 120.0 . .
C9 C10 C11 120.0 . .
C12 C11 C10 120.0 . .
C12 C11 C14 120.0(6) . .
C10 C11 C14 119.9(6) . .
C11 C12 C13 120.0 . .
C12 C13 C8 120.0 . .
C15 C14 C11 174.7(16) . .
C14 C15 C16 175.7(14) . .
C20 C16 C17 117.7(8) . .
C20 C16 C15 123.5(8) . .
C17 C16 C15 118.1(8) . .
C18 C17 C16 118.1(10) . .
C17 C18 N2 113.7(9) . .
N2 C19 C20 120.5(9) . .
C16 C20 C19 124.7(10) . .
N3 C21 C22 120.8(9) . .
C21 C22 C23 125.3(10) . .
C24 C23 C22 115.2(10) . .
C24 C23 C26 126.7(10) . .
C22 C23 C26 118.1(10) . .
C23 C24 C25 116.1(9) . .
N3 C25 C24 129.3(10) . .
C27 C26 C23 169.2(12) . .
C26 C27 C28 173.8(13) . .
C30 C28 C29 112.9(10) . .
C30 C28 C27 120.6(12) . .
C29 C28 C27 126.5(10) . .
C30 C29 C28 127.6(11) 2_667 .
C29 C30 C28 119.5(11) 2_667 .
N4 C31 C32 124.9(12) . .
C33 C32 C31 119.4(11) . .
C32 C33 C34 117.9(10) . .
C32 C33 C36 123.0(12) . .
C34 C33 C36 118.4(10) . .
C35 C34 C33 121.5(10) . .
C34 C35 N4 116.8(8) . .
C37 C36 C33 170.6(13) . .
C36 C37 C38 165.3(15) . .
C39 C38 C40 120.5(10) . 2_654
C39 C38 C37 120.8(9) . .
C40 C38 C37 118.4(9) 2_654 .
C38 C39 C40 118.3(10) . .
C38 C40 C39 121.1(10) 2_654 .

loop_
_geom_bond_atom_site_label_1
_geom_bond_atom_site_label_2
_geom_bond_distance
_geom_bond_site_symmetry_2
Co1 N1S 2.094(9) .
Co1 N1S 2.094(9) 2_755
Co1 N1 2.216(6) .
Co1 N1 2.216(6) 2_755
Co1 N4 2.263(6) 2_755
Co1 N4 2.263(6) .
Co2 N2S 2.124(8) .
Co2 N2S 2.124(8) 2_566
Co2 N3 2.158(9) .
Co2 N3 2.158(9) 2_566
Co2 N2 2.288(5) 2_566
Co2 N2 2.288(5) .
N1S C1S 1.166(13) .
C1S S1 1.605(12) .
N1 C3 1.264(14) .
N1 C1 1.394(12) .
N2S C2S 1.176(11) .
N2 C19 1.207(10) .
N2 C18 1.428(11) .
C2S S2 1.553(11) .
N3 C25 1.269(12) .
N3 C21 1.346(12) .
N4 C31 1.258(15) .
N4 C35 1.446(11) .
C1 C2 1.280(13) .
C2 C5 1.326(11) .
C3 C4 1.336(14) .
C4 C5 1.280(12) .
C5 C6 1.514(13) .
C6 C7 1.147(12) .
C7 C8 1.448(11) .
C8 C9 1.3900 .
C8 C13 1.3900 .
C9 C10 1.3900 .
C10 C11 1.3900 .
C11 C12 1.3900 .
C11 C14 1.452(13) .
C12 C13 1.3900 .
C14 C15 1.025(17) .
C15 C16 1.582(19) .
C16 C20 1.238(12) .
C16 C17 1.453(13) .
C17 C18 1.394(14) .
C19 C20 1.345(12) .
C21 C22 1.357(13) .
C22 C23 1.373(13) .
C23 C24 1.286(13) .
C23 C26 1.434(16) .
C24 C25 1.452(13) .
C26 C27 1.255(16) .
C27 C28 1.391(15) .
C28 C30 1.336(16) .
C28 C29 1.384(16) .
C29 C30 1.295(16) 2_667
C30 C29 1.295(16) 2_667
C31 C32 1.355(17) .
C32 C33 1.329(14) .
C33 C34 1.411(15) .
C33 C36 1.430(16) .
C34 C35 1.345(13) .
C36 C37 1.180(15) .
C37 C38 1.481(15) .
C38 C39 1.317(15) .
C38 C40 1.382(14) 2_654
C39 C40 1.469(15) .
C40 C38 1.382(14) 2_654

loop_
_platon_squeeze_void_nr
_platon_squeeze_void_average_x
_platon_squeeze_void_average_y
_platon_squeeze_void_average_z
_platon_squeeze_void_volume
_platon_squeeze_void_count_electrons
_platon_squeeze_void_content
1 -0.044 -0.022 0.355 2570 1480 ' '
